data_7058366
loop_
_publ_author_name
'Su, Ning'
'Yang, Hui-Qing'
'Zheng, You-Xuan'
'Chen, Zhao-Xu'

_publ_section_title
;
 Sulfur atom containing ligands induced rapid room temperature synthesis
 of red iridium(iii) complexes with Ir--S--P--S structures for OLEDs
;
_journal_issue 22
_journal_name_full 'New Journal of Chemistry'
_journal_page_first 8722
_journal_paper_doi 10.1039/C9NJ01599J
_journal_volume 43
_journal_year 2019
_chemical_formula_sum 'C100 H62 F12 Ir2 N8 O P2 S4'
_chemical_formula_weight 2194.15
_space_group_crystal_system orthorhombic
_space_group_IT_number 33
_space_group_name_Hall 'P 2c -2n'
_space_group_name_H-M_alt 'P n a 21'
_symmetry_space_group_name_Hall 'P 2c -2n'
_symmetry_space_group_name_H-M 'P n a 21'
_atom_sites_solution_hydrogens mixed
_audit_creation_method SHELXL-2018/3
_audit_update_record
;
2018-09-14 deposited with the CCDC.    2019-05-06 downloaded from the CCDC.
;
_cell_angle_alpha 90
_cell_angle_beta 90
_cell_angle_gamma 90
_cell_formula_units_Z 2
_cell_length_a 24.7841(9)
_cell_length_b 20.5732(8)
_cell_length_c 8.1565(3)
_cell_measurement_reflns_used 7642
_cell_measurement_temperature 173(2)
_cell_measurement_theta_max 26.75
_cell_measurement_theta_min 2.48
_cell_volume 4158.9(3)
_computing_structure_refinement 'SHELXL-2018/3 (Sheldrick, 2018)'
_computing_structure_solution 'SHELXT 2014/5 (Sheldrick, 2014)'
_diffrn_ambient_temperature 173(2)
_diffrn_measured_fraction_theta_full 0.998
_diffrn_measured_fraction_theta_max 0.998
_diffrn_measurement_device_type 'Bruker APEX-II CCD'
_diffrn_measurement_method '\f and \w scans'
_diffrn_radiation_type MoK\a
_diffrn_radiation_wavelength 0.71073
_diffrn_reflns_av_R_equivalents 0.0396
_diffrn_reflns_av_unetI/netI 0.0432
_diffrn_reflns_Laue_measured_fraction_full 0.998
_diffrn_reflns_Laue_measured_fraction_max 0.998
_diffrn_reflns_limit_h_max 27
_diffrn_reflns_limit_h_min -29
_diffrn_reflns_limit_k_max 24
_diffrn_reflns_limit_k_min -24
_diffrn_reflns_limit_l_max 9
_diffrn_reflns_limit_l_min -9
_diffrn_reflns_number 28080
_diffrn_reflns_point_group_measured_fraction_full 0.959
_diffrn_reflns_point_group_measured_fraction_max 0.959
_diffrn_reflns_theta_full 25.008
_diffrn_reflns_theta_max 25.008
_diffrn_reflns_theta_min 2.573
_exptl_absorpt_coefficient_mu 3.421
_exptl_crystal_density_diffrn 1.752
_exptl_crystal_description BLOCK
_exptl_crystal_F_000 2164
_exptl_crystal_size_max 0.220
_exptl_crystal_size_mid 0.190
_exptl_crystal_size_min 0.170
_refine_diff_density_max 1.043
_refine_diff_density_min -2.886
_refine_diff_density_rms 0.117
_refine_ls_abs_structure_details
;
 Refined as an inversion twin.
;
_refine_ls_abs_structure_Flack 0.131(11)
_refine_ls_extinction_method none
_refine_ls_goodness_of_fit_ref 1.031
_refine_ls_hydrogen_treatment constr
_refine_ls_matrix_type full
_refine_ls_number_parameters 578
_refine_ls_number_reflns 7035
_refine_ls_number_restraints 50
_refine_ls_restrained_S_all 1.059
_refine_ls_R_factor_all 0.0380
_refine_ls_R_factor_gt 0.0323
_refine_ls_shift/su_max 0.040
_refine_ls_shift/su_mean 0.000
_refine_ls_structure_factor_coef Fsqd
_refine_ls_weighting_details 'w=1/[\s^2^(Fo^2^)+(0.0485P)^2^+7.2725P] where P=(Fo^2^+2Fc^2^)/3'
_refine_ls_weighting_scheme calc
_refine_ls_wR_factor_gt 0.0832
_refine_ls_wR_factor_ref 0.0865
_reflns_Friedel_coverage 0.783
_reflns_Friedel_fraction_full 0.913
_reflns_Friedel_fraction_max 0.913
_reflns_number_gt 6342
_reflns_number_total 7035
_reflns_threshold_expression 'I > 2\s(I)'
_cod_data_source_file c9nj01599j2.cif
_cod_data_source_block ZYX_SN_NIPSS_0m_a
_cod_depositor_comments 'Adding full bibliography for 7058365--7058366.cif.'
_cod_database_code 7058366
_shelx_shelxl_version_number 2018/3
_shelx_space_group_comment
;
The symmetry employed for this shelxl refinement is uniquely defined
by the following loop, which should always be used as a source of
symmetry information in preference to the above space-group names.
They are only intended as comments.
;
_shelx_estimated_absorpt_t_min 0.520
_shelx_estimated_absorpt_t_max 0.594

loop_
_space_group_symop_operation_xyz
'x, y, z'
'-x, -y, z+1/2'
'x+1/2, -y+1/2, z'
'-x+1/2, y+1/2, z+1/2'

loop_
_atom_site_label
_atom_site_type_symbol
_atom_site_fract_x
_atom_site_fract_y
_atom_site_fract_z
_atom_site_U_iso_or_equiv
_atom_site_adp_type
_atom_site_occupancy
_atom_site_site_symmetry_order
_atom_site_calc_flag
_atom_site_refinement_flags_posn
_atom_site_refinement_flags_adp
_atom_site_refinement_flags_occupancy
_atom_site_disorder_assembly
_atom_site_disorder_group
C1 C 0.4292(4) 0.2943(4) 0.9313(12) 0.029(3) Uani 1 1 d . . . . .
C2 C 0.3984(4) 0.2891(4) 0.7769(12) 0.023(2) Uani 1 1 d . . . . .
C3 C 0.3995(4) 0.2320(4) 0.6860(12) 0.025(2) Uani 1 1 d . . . . .
H3 H 0.418684 0.195228 0.725525 0.030 Uiso 1 1 calc R U . . .
C4 C 0.3733(4) 0.2288(4) 0.5425(12) 0.026(2) Uani 1 1 d . . . . .
H4 H 0.376086 0.190125 0.479651 0.032 Uiso 1 1 calc DR U . . .
C5 C 0.3417(3) 0.2808(3) 0.4802(19) 0.0185(15) Uani 1 1 d . . . . .
C6 C 0.3403(3) 0.3403(4) 0.5724(11) 0.0176(19) Uani 1 1 d . . . . .
C7 C 0.3697(3) 0.3431(4) 0.7177(11) 0.0195(19) Uani 1 1 d . . . . .
H7 H 0.370401 0.382566 0.778275 0.023 Uiso 1 1 calc R U . . .
C8 C 0.3134(3) 0.2826(4) 0.3247(11) 0.0182(18) Uani 1 1 d . . . . .
C9 C 0.3065(4) 0.2328(4) 0.2018(12) 0.020(2) Uani 1 1 d . . . . .
C10 C 0.3144(4) 0.1653(4) 0.2215(12) 0.025(2) Uani 1 1 d . . . . .
H10 H 0.323351 0.149150 0.327094 0.030 Uiso 1 1 calc DR U . . .
C11 C 0.3096(4) 0.1232(4) 0.0975(14) 0.028(2) Uani 1 1 d . . . . .
H11 H 0.316690 0.078396 0.115209 0.034 Uiso 1 1 calc R U . . .
C12 C 0.2945(4) 0.1448(5) -0.0575(14) 0.031(3) Uani 1 1 d . . . . .
H12 H 0.292069 0.114642 -0.145437 0.037 Uiso 1 1 calc R U . . .
C13 C 0.2830(4) 0.2084(5) -0.0844(13) 0.025(2) Uani 1 1 d . . . . .
H13 H 0.272014 0.222772 -0.189925 0.030 Uiso 1 1 calc R U . . .
C14 C 0.2878(3) 0.2533(5) 0.0474(12) 0.023(2) Uani 1 1 d . . . . .
C15 C 0.2760(4) 0.3572(4) 0.1379(11) 0.0177(19) Uani 1 1 d . . . . .
H15 H 0.264701 0.400646 0.118751 0.021 Uiso 1 1 calc R U . . .
C16 C 0.4460(6) 0.5067(6) 0.0548(18) 0.063(4) Uani 1 1 d . . . . .
C17 C 0.4118(4) 0.5143(5) 0.2058(13) 0.031(2) Uani 1 1 d . . . . .
C18 C 0.4183(4) 0.5695(5) 0.3014(14) 0.033(2) Uani 1 1 d . . . . .
H18 H 0.443035 0.602468 0.269286 0.039 Uiso 1 1 calc R U . . .
C19 C 0.3883(4) 0.5764(4) 0.4451(12) 0.027(3) Uani 1 1 d . . . . .
H19 H 0.393168 0.613499 0.512779 0.032 Uiso 1 1 calc R U . . .
C20 C 0.3512(3) 0.5285(3) 0.4889(17) 0.0194(17) Uani 1 1 d . . . . .
C21 C 0.3457(3) 0.4698(4) 0.3932(11) 0.0177(19) Uani 1 1 d . . . . .
C22 C 0.3769(4) 0.4650(4) 0.2539(12) 0.024(2) Uani 1 1 d . . . . .
H22 H 0.374480 0.426794 0.188857 0.028 Uiso 1 1 calc R U . . .
C23 C 0.3199(3) 0.5285(4) 0.6428(11) 0.0178(19) Uani 1 1 d . . . . .
C24 C 0.3140(4) 0.5788(4) 0.7620(12) 0.021(2) Uani 1 1 d . . . . .
C25 C 0.3248(4) 0.6458(4) 0.7351(13) 0.024(2) Uani 1 1 d . . . . .
H25 H 0.335899 0.660625 0.630024 0.029 Uiso 1 1 calc R U . . .
C26 C 0.3192(4) 0.6882(4) 0.8602(15) 0.032(3) Uani 1 1 d . . . . .
H26 H 0.325384 0.733066 0.840482 0.039 Uiso 1 1 calc R U . . .
C27 C 0.3044(4) 0.6679(5) 1.0202(13) 0.033(3) Uani 1 1 d . . . . .
H27 H 0.303029 0.698444 1.107327 0.039 Uiso 1 1 calc R U . . .
C28 C 0.2923(4) 0.6044(5) 1.0481(15) 0.032(3) Uani 1 1 d . . . . .
H28 H 0.282763 0.590372 1.155230 0.038 Uiso 1 1 calc R U . . .
C29 C 0.2939(3) 0.5590(4) 0.9166(12) 0.023(2) Uani 1 1 d . . . . .
C30 C 0.2763(4) 0.4585(4) 0.8254(11) 0.021(2) Uani 1 1 d . . . . .
H30 H 0.261843 0.416411 0.844027 0.026 Uiso 1 1 calc R U . . .
C31 C 0.1389(4) 0.3632(4) 0.1611(11) 0.022(2) Uani 1 1 d . . . . .
H31 H 0.164067 0.394846 0.123916 0.026 Uiso 1 1 calc R U . . .
C32 C 0.1177(4) 0.3189(4) 0.0483(13) 0.027(2) Uani 1 1 d . . . . .
H32 H 0.128729 0.320181 -0.063198 0.033 Uiso 1 1 calc R U . . .
C33 C 0.0813(4) 0.2740(4) 0.0986(13) 0.029(2) Uani 1 1 d . . . . .
H33 H 0.066683 0.244371 0.021147 0.035 Uiso 1 1 calc R U . . .
C34 C 0.0645(4) 0.2704(4) 0.2653(13) 0.024(2) Uani 1 1 d . . . . .
C35 C 0.0285(4) 0.2211(5) 0.3205(14) 0.032(2) Uani 1 1 d . . . . .
H35 H 0.013974 0.190790 0.244456 0.038 Uiso 1 1 calc R U . . .
C36 C 0.0148(3) 0.2171(4) 0.483(2) 0.038(2) Uani 1 1 d . . . . .
H36 H -0.009469 0.184286 0.518643 0.045 Uiso 1 1 calc R U . . .
C37 C 0.0362(4) 0.2614(5) 0.5973(16) 0.036(3) Uani 1 1 d . . . . .
H37 H 0.027167 0.257667 0.710093 0.043 Uiso 1 1 calc R U . . .
C38 C 0.0703(5) 0.3100(6) 0.5463(16) 0.033(3) Uani 1 1 d . . . . .
H38 H 0.083239 0.340544 0.624087 0.040 Uiso 1 1 calc R U . . .
C39 C 0.0863(4) 0.3155(5) 0.3828(14) 0.019(2) Uani 1 1 d . . . . .
C40 C 0.1246(3) 0.3626(4) 0.3245(12) 0.022(2) Uani 1 1 d . . . . .
C41 C 0.0714(4) 0.5100(5) 0.3656(14) 0.026(2) Uani 1 1 d . . . . .
H41 H 0.088167 0.480641 0.291509 0.031 Uiso 1 1 calc R U . . .
C42 C 0.0351(5) 0.5549(6) 0.3052(16) 0.038(3) Uani 1 1 d . . . . .
H42 H 0.027920 0.557357 0.190981 0.046 Uiso 1 1 calc R U . . .
C43 C 0.0090(6) 0.5967(5) 0.415(2) 0.036(4) Uani 1 1 d . . . . .
H43 H -0.016965 0.626682 0.374613 0.043 Uiso 1 1 calc R U . . .
C44 C 0.0198(6) 0.5955(5) 0.578(2) 0.034(4) Uani 1 1 d . . . . .
H44 H 0.001958 0.624861 0.649384 0.040 Uiso 1 1 calc R U . . .
C45 C 0.0576(4) 0.5506(5) 0.6416(15) 0.029(3) Uani 1 1 d . . . . .
C46 C 0.0709(4) 0.5490(5) 0.8112(15) 0.040(3) Uani 1 1 d . . . . .
H46 H 0.053868 0.578456 0.884435 0.048 Uiso 1 1 calc R U . . .
C47 C 0.1077(4) 0.5056(5) 0.8698(13) 0.033(2) Uani 1 1 d . . . . .
H47 H 0.116947 0.505773 0.982837 0.040 Uiso 1 1 calc R U . . .
C48 C 0.1319(4) 0.4608(4) 0.7629(13) 0.027(2) Uani 1 1 d . . . . .
H48 H 0.156329 0.429670 0.806355 0.033 Uiso 1 1 calc R U . . .
C49 C 0.1216(3) 0.4605(4) 0.6001(12) 0.0202(19) Uani 1 1 d . . . . .
C50 C 0.0841(4) 0.5064(5) 0.5297(13) 0.026(3) Uani 1 1 d . . . . .
F1 F 0.4396(2) 0.2372(3) 1.0007(10) 0.0472(16) Uani 1 1 d . U . . .
F2 F 0.4774(2) 0.3231(3) 0.9108(8) 0.0444(16) Uani 1 1 d . U . . .
F3 F 0.4036(2) 0.3292(3) 1.0469(7) 0.0332(13) Uani 1 1 d . U . . .
F4 F 0.4840(5) 0.4606(6) 0.0785(16) 0.088(3) Uani 0.8 1 d . U P A 1
F5 F 0.4204(3) 0.4771(4) -0.0664(11) 0.076(2) Uani 1 1 d . U . . .
F6 F 0.4743(5) 0.5527(6) 0.0149(19) 0.078(4) Uani 0.6 1 d . U P A 1
Ir1 Ir 0.29063(2) 0.40720(2) 0.47970(8) 0.01454(11) Uani 1 1 d . . . . .
N1 N 0.2933(3) 0.3427(3) 0.2926(10) 0.0158(16) Uani 1 1 d . . . . .
N2 N 0.2734(3) 0.3174(3) 0.0138(10) 0.022(2) Uani 1 1 d . . . . .
N3 N 0.2948(3) 0.4709(3) 0.6708(9) 0.0166(16) Uani 1 1 d . . . . .
N4 N 0.2762(3) 0.4974(3) 0.9482(12) 0.026(2) Uani 1 1 d . . . . .
O1W O 0.208800 0.277200 -0.020000 0.050 Uani 0.5 1 d . . P . .
H1WD H 0.238930 0.295950 -0.004500 0.060 Uiso 0.5 1 d R U P . .
H1WC H 0.198960 0.258390 0.067830 0.075 Uiso 0.5 1 d R U P . .
F6' F 0.445300 0.570500 -0.021000 0.050 Uani 0.4 1 d . U P A 2
F4' F 0.492200 0.539300 0.065500 0.050 Uani 0.2 1 d . U P A 2
P1 P 0.16459(8) 0.41082(8) 0.4688(6) 0.0175(4) Uani 1 1 d . . . . .
S1 S 0.21014(8) 0.34772(10) 0.5973(3) 0.0184(5) Uani 1 1 d . . . . .
S2 S 0.21512(8) 0.47219(10) 0.3523(3) 0.0181(5) Uani 1 1 d . . . . .

loop_
_atom_site_aniso_label
_atom_site_aniso_U_11
_atom_site_aniso_U_22
_atom_site_aniso_U_33
_atom_site_aniso_U_23
_atom_site_aniso_U_13
_atom_site_aniso_U_12
C1 0.024(5) 0.023(5) 0.040(8) -0.004(4) -0.012(4) 0.008(4)
C2 0.018(5) 0.026(5) 0.025(5) -0.004(4) -0.004(4) 0.003(4)
C3 0.033(5) 0.016(4) 0.026(6) 0.002(4) -0.007(4) 0.007(4)
C4 0.031(5) 0.016(4) 0.033(6) -0.007(4) -0.007(4) 0.005(4)
C5 0.019(4) 0.017(3) 0.020(4) 0.002(6) -0.003(6) 0.004(3)
C6 0.018(4) 0.013(4) 0.022(5) 0.000(4) 0.001(4) -0.001(3)
C7 0.019(5) 0.021(4) 0.018(5) -0.002(4) 0.001(4) 0.001(3)
C8 0.017(4) 0.015(4) 0.023(5) 0.000(4) 0.002(4) 0.001(3)
C9 0.018(4) 0.018(4) 0.025(5) -0.005(4) 0.004(4) -0.001(3)
C10 0.027(5) 0.024(5) 0.024(6) 0.001(4) -0.001(4) 0.005(4)
C11 0.036(6) 0.014(5) 0.034(6) -0.011(5) -0.002(5) -0.003(4)
C12 0.038(6) 0.026(5) 0.028(10) -0.012(4) 0.002(4) -0.002(4)
C13 0.034(6) 0.022(5) 0.019(5) -0.010(4) -0.008(4) 0.003(4)
C14 0.028(5) 0.021(5) 0.019(5) -0.002(4) 0.002(4) -0.001(4)
C15 0.023(5) 0.020(4) 0.010(5) 0.003(4) -0.001(4) 0.000(3)
C16 0.102(11) 0.034(6) 0.054(9) -0.020(6) 0.035(8) -0.043(7)
C17 0.034(6) 0.027(5) 0.031(6) -0.004(4) 0.003(5) -0.008(4)
C18 0.032(6) 0.029(5) 0.038(7) -0.004(5) 0.013(5) -0.013(4)
C19 0.033(5) 0.024(4) 0.023(8) -0.010(4) 0.003(4) -0.005(3)
C20 0.018(4) 0.021(4) 0.019(5) -0.003(6) 0.000(5) 0.001(3)
C21 0.022(5) 0.014(4) 0.016(5) 0.000(4) -0.004(4) 0.000(3)
C22 0.025(5) 0.021(4) 0.025(5) -0.006(4) 0.006(4) -0.002(4)
C23 0.015(4) 0.017(4) 0.022(5) -0.001(4) 0.000(4) 0.001(3)
C24 0.019(5) 0.021(4) 0.023(5) 0.000(4) 0.001(4) 0.000(3)
C25 0.021(5) 0.019(4) 0.033(6) -0.005(4) 0.010(4) -0.004(4)
C26 0.025(6) 0.015(5) 0.057(8) -0.008(5) 0.010(5) -0.008(4)
C27 0.033(5) 0.027(5) 0.038(9) -0.021(5) 0.012(5) -0.005(4)
C28 0.033(6) 0.035(6) 0.027(6) -0.014(5) 0.007(4) 0.000(4)
C29 0.029(5) 0.016(5) 0.023(5) -0.007(4) 0.001(4) 0.000(3)
C30 0.032(5) 0.019(4) 0.013(5) 0.001(4) 0.003(4) 0.001(4)
C31 0.022(5) 0.019(4) 0.024(6) 0.003(4) -0.001(4) 0.003(3)
C32 0.034(6) 0.027(5) 0.021(5) -0.001(4) -0.007(4) 0.005(4)
C33 0.029(5) 0.026(5) 0.033(6) -0.007(5) -0.012(4) 0.003(4)
C34 0.024(5) 0.021(5) 0.028(6) 0.005(4) -0.008(4) 0.001(4)
C35 0.029(6) 0.024(5) 0.043(7) -0.002(5) -0.011(5) -0.009(4)
C36 0.030(5) 0.031(4) 0.052(7) 0.001(9) -0.007(9) -0.012(4)
C37 0.035(6) 0.038(6) 0.035(7) -0.002(5) 0.015(5) -0.012(5)
C38 0.029(6) 0.037(6) 0.034(7) -0.005(5) 0.000(5) -0.007(5)
C39 0.017(5) 0.014(4) 0.026(6) 0.003(4) -0.001(4) 0.004(4)
C40 0.019(5) 0.016(4) 0.032(6) 0.002(4) -0.006(4) 0.002(3)
C41 0.024(6) 0.025(5) 0.029(7) -0.006(5) 0.005(5) -0.003(4)
C42 0.036(7) 0.034(6) 0.043(8) 0.002(5) -0.007(6) 0.004(5)
C43 0.034(7) 0.020(6) 0.053(10) 0.005(5) 0.001(6) 0.009(4)
C44 0.032(8) 0.030(7) 0.039(9) -0.007(5) 0.018(6) 0.002(4)
C45 0.031(6) 0.019(5) 0.037(7) 0.001(4) 0.010(5) 0.000(4)
C46 0.038(6) 0.027(5) 0.055(8) 0.002(5) 0.021(6) 0.003(4)
C47 0.040(6) 0.036(5) 0.023(6) -0.002(5) 0.006(5) -0.003(5)
C48 0.032(5) 0.024(5) 0.025(6) 0.005(4) 0.005(4) -0.004(4)
C49 0.017(5) 0.015(4) 0.028(5) -0.002(4) 0.005(4) -0.002(3)
C50 0.024(5) 0.022(5) 0.032(7) 0.002(4) 0.005(4) -0.009(4)
F1 0.058(2) 0.041(2) 0.043(3) 0.001(2) -0.010(2) 0.0092(19)
F2 0.038(2) 0.055(2) 0.040(3) -0.003(2) -0.006(2) -0.004(2)
F3 0.033(2) 0.039(2) 0.028(2) -0.0064(19) -0.0013(19) 0.0057(19)
F4 0.085(4) 0.094(4) 0.087(4) -0.004(3) 0.007(3) 0.009(3)
F5 0.079(3) 0.079(3) 0.070(4) -0.007(2) 0.011(2) -0.011(2)
F6 0.078(5) 0.079(5) 0.077(5) -0.002(3) 0.006(3) -0.002(3)
Ir1 0.01762(16) 0.01078(15) 0.01521(17) -0.00187(19) 0.0002(3) 0.00050(10)
N1 0.016(4) 0.012(3) 0.020(4) -0.001(3) 0.001(3) -0.001(3)
N2 0.024(4) 0.018(3) 0.024(7) 0.000(3) 0.001(3) 0.000(3)
N3 0.021(4) 0.015(4) 0.013(4) -0.001(3) 0.000(3) 0.001(3)
N4 0.035(4) 0.023(4) 0.021(7) -0.002(4) 0.004(4) -0.001(3)
O1W 0.050 0.050 0.050 0.000 0.000 0.000
F6' 0.050 0.050 0.050 0.000 0.000 0.000
F4' 0.050 0.050 0.050 0.000 0.000 0.000
P1 0.0185(9) 0.0141(8) 0.0198(12) -0.0012(11) 0.0013(17) 0.0004(7)
S1 0.0216(12) 0.0141(10) 0.0196(12) 0.0021(9) -0.0002(9) -0.0010(8)
S2 0.0206(11) 0.0133(10) 0.0206(12) 0.0010(9) 0.0027(9) 0.0002(8)

loop_
_atom_type_symbol
_atom_type_description
_atom_type_scat_dispersion_real
_atom_type_scat_dispersion_imag
_atom_type_scat_source
C C 0.0033 0.0016 'International Tables Vol C Tables 4.2.6.8 and 6.1.1.4'
H H 0.0000 0.0000 'International Tables Vol C Tables 4.2.6.8 and 6.1.1.4'
Ir Ir -1.4442 7.9887 'International Tables Vol C Tables 4.2.6.8 and 6.1.1.4'
N N 0.0061 0.0033 'International Tables Vol C Tables 4.2.6.8 and 6.1.1.4'
O O 0.0106 0.0060 'International Tables Vol C Tables 4.2.6.8 and 6.1.1.4'
P P 0.1023 0.0942 'International Tables Vol C Tables 4.2.6.8 and 6.1.1.4'
S S 0.1246 0.1234 'International Tables Vol C Tables 4.2.6.8 and 6.1.1.4'
F F 0.0171 0.0103 'International Tables Vol C Tables 4.2.6.8 and 6.1.1.4'

loop_
_geom_angle_atom_site_label_1
_geom_angle_atom_site_label_2
_geom_angle_atom_site_label_3
_geom_angle
F1 C1 F3 105.4(8)
F1 C1 F2 105.6(7)
F3 C1 F2 105.7(7)
F1 C1 C2 113.6(8)
F3 C1 C2 113.2(7)
F2 C1 C2 112.7(8)
C3 C2 C7 119.7(9)
C3 C2 C1 120.4(8)
C7 C2 C1 119.9(8)
C4 C3 C2 119.8(8)
C4 C3 H3 120.1
C2 C3 H3 120.1
C3 C4 C5 123.0(9)
C3 C4 H4 118.5
C5 C4 H4 118.5
C4 C5 C6 117.9(11)
C4 C5 C8 126.9(9)
C6 C5 C8 115.0(7)
C7 C6 C5 117.9(8)
C7 C6 Ir1 128.1(6)
C5 C6 Ir1 113.9(7)
C6 C7 C2 121.6(8)
C6 C7 H7 119.2
C2 C7 H7 119.2
N1 C8 C9 118.0(8)
N1 C8 C5 111.7(7)
C9 C8 C5 130.2(8)
C14 C9 C10 116.3(8)
C14 C9 C8 116.5(8)
C10 C9 C8 127.1(9)
C11 C10 C9 122.6(10)
C11 C10 H10 118.7
C9 C10 H10 118.7
C10 C11 C12 120.3(9)
C10 C11 H11 119.8
C12 C11 H11 119.8
C13 C12 C11 120.7(9)
C13 C12 H12 119.6
C11 C12 H12 119.6
C12 C13 C14 119.1(9)
C12 C13 H13 120.4
C14 C13 H13 120.4
N2 C14 C9 123.0(8)
N2 C14 C13 116.4(9)
C9 C14 C13 120.6(8)
N2 C14 H1WD 38.1
C9 C14 H1WD 132.1
C13 C14 H1WD 95.5
N2 C15 N1 126.6(8)
N2 C15 H15 116.7
N1 C15 H15 116.7
F6 C16 F5 115.6(14)
F5 C16 F4' 133.9(11)
F6 C16 F4 100.4(14)
F5 C16 F4 96.7(10)
F5 C16 F6' 95.3(11)
F4' C16 F6' 65.3(5)
F6 C16 C17 117.5(11)
F5 C16 C17 113.0(10)
F4' C16 C17 112.3(9)
F4 C16 C17 110.4(12)
F6' C16 C17 104.5(9)
C22 C17 C18 120.7(10)
C22 C17 C16 120.5(9)
C18 C17 C16 118.7(9)
C17 C18 C19 119.5(9)
C17 C18 H18 120.2
C19 C18 H18 120.2
C20 C19 C18 119.7(9)
C20 C19 H19 120.1
C18 C19 H19 120.1
C19 C20 C21 120.9(10)
C19 C20 C23 124.4(9)
C21 C20 C23 114.2(7)
C22 C21 C20 117.0(8)
C22 C21 Ir1 128.7(6)
C20 C21 Ir1 114.3(7)
C21 C22 C17 122.0(9)
C21 C22 H22 119.0
C17 C22 H22 119.0
N3 C23 C24 118.1(8)
N3 C23 C20 112.6(7)
C24 C23 C20 129.3(8)
C29 C24 C25 118.9(8)
C29 C24 C23 115.7(8)
C25 C24 C23 125.3(9)
C26 C25 C24 119.4(10)
C26 C25 H25 120.3
C24 C25 H25 120.3
C25 C26 C27 122.2(9)
C25 C26 H26 118.9
C27 C26 H26 118.9
C28 C27 C26 119.6(9)
C28 C27 H27 120.2
C26 C27 H27 120.2
C27 C28 C29 119.9(11)
C27 C28 H28 120.1
C29 C28 H28 120.1
N4 C29 C24 123.3(8)
N4 C29 C28 117.2(9)
C24 C29 C28 119.5(9)
N4 C30 N3 127.2(8)
N4 C30 H30 116.4
N3 C30 H30 116.4
C40 C31 C32 122.1(9)
C40 C31 H31 118.9
C32 C31 H31 118.9
C33 C32 C31 119.7(10)
C33 C32 H32 120.1
C31 C32 H32 120.1
C32 C33 C34 121.3(9)
C32 C33 H33 119.3
C34 C33 H33 119.3
C33 C34 C35 121.5(9)
C33 C34 C39 119.5(9)
C35 C34 C39 118.9(10)
C36 C35 C34 120.2(9)
C36 C35 H35 119.9
C34 C35 H35 119.9
C35 C36 C37 120.6(10)
C35 C36 H36 119.7
C37 C36 H36 119.7
C38 C37 C36 120.1(12)
C38 C37 H37 119.9
C36 C37 H37 119.9
C37 C38 C39 121.6(11)
C37 C38 H38 119.2
C39 C38 H38 119.2
C38 C39 C40 124.0(11)
C38 C39 C34 118.5(10)
C40 C39 C34 117.5(10)
C31 C40 C39 119.8(9)
C31 C40 P1 118.4(7)
C39 C40 P1 120.7(8)
C50 C41 C42 122.1(12)
C50 C41 H41 118.9
C42 C41 H41 118.9
C41 C42 C43 118.9(13)
C41 C42 H42 120.5
C43 C42 H42 120.5
C44 C43 C42 121.6(15)
C44 C43 H43 119.2
C42 C43 H43 119.2
C43 C44 C45 120.3(14)
C43 C44 H44 119.8
C45 C44 H44 119.8
C44 C45 C46 121.8(11)
C44 C45 C50 118.6(12)
C46 C45 C50 119.6(10)
C47 C46 C45 120.8(10)
C47 C46 H46 119.6
C45 C46 H46 119.6
C46 C47 C48 119.9(11)
C46 C47 H47 120.1
C48 C47 H47 120.1
C49 C48 C47 122.2(9)
C49 C48 H48 118.9
C47 C48 H48 118.9
C48 C49 C50 120.6(9)
C48 C49 P1 118.0(7)
C50 C49 P1 120.6(8)
C41 C50 C49 124.6(10)
C41 C50 C45 118.4(11)
C49 C50 C45 116.9(10)
C6 Ir1 C21 99.0(3)
C6 Ir1 N1 79.3(3)
C21 Ir1 N1 97.7(3)
C6 Ir1 N3 97.0(3)
C21 Ir1 N3 79.7(3)
N1 Ir1 N3 175.1(3)
C6 Ir1 S2 168.2(2)
C21 Ir1 S2 91.1(2)
N1 Ir1 S2 93.5(2)
N3 Ir1 S2 90.7(2)
C6 Ir1 S1 90.5(2)
C21 Ir1 S1 168.9(2)
N1 Ir1 S1 89.7(2)
N3 Ir1 S1 93.5(2)
S2 Ir1 S1 80.07(7)
C8 N1 C15 119.4(8)
C8 N1 Ir1 117.6(6)
C15 N1 Ir1 123.0(6)
C15 N2 C14 115.4(8)
C15 N2 H1WD 116.6
C14 N2 H1WD 79.9
C23 N3 C30 118.2(7)
C23 N3 Ir1 117.1(6)
C30 N3 Ir1 124.6(6)
C30 N4 C29 115.5(9)
H1WD O1W H1WC 109.5
C16 F6' F4' 53.5(6)
C16 F4' F6' 61.2(7)
C49 P1 C40 111.4(4)
C49 P1 S1 112.5(4)
C40 P1 S1 106.7(3)
C49 P1 S2 106.8(3)
C40 P1 S2 111.9(4)
S1 P1 S2 107.50(12)
P1 S1 Ir1 86.16(11)
P1 S2 Ir1 86.26(11)

loop_
_geom_bond_atom_site_label_1
_geom_bond_atom_site_label_2
_geom_bond_distance
C1 F1 1.330(10)
C1 F3 1.343(11)
C1 F2 1.345(11)
C1 C2 1.476(13)
C2 C3 1.391(13)
C2 C7 1.404(12)
C3 C4 1.339(13)
C3 H3 0.9500
C4 C5 1.419(12)
C4 H4 0.9500
C5 C6 1.438(13)
C5 C8 1.450(16)
C6 C7 1.393(13)
C6 Ir1 1.995(8)
C7 H7 0.9500
C8 N1 1.359(11)
C8 C9 1.443(12)
C9 C14 1.408(14)
C9 C10 1.410(12)
C10 C11 1.337(13)
C10 H10 0.9500
C11 C12 1.391(16)
C11 H11 0.9500
C12 C13 1.357(14)
C12 H12 0.9500
C13 C14 1.423(13)
C13 H13 0.9500
C14 N2 1.393(12)
C15 N2 1.302(12)
C15 N1 1.366(12)
C15 H15 0.9500
C16 F6 1.222(16)
C16 F5 1.323(15)
C16 F4' 1.331(13)
C16 F4 1.353(18)
C16 F6' 1.451(13)
C16 C17 1.502(16)
C17 C22 1.390(13)
C17 C18 1.389(14)
C18 C19 1.395(14)
C18 H18 0.9500
C19 C20 1.394(12)
C19 H19 0.9500
C20 C21 1.444(12)
C20 C23 1.475(15)
C21 C22 1.378(13)
C21 Ir1 2.006(8)
C22 H22 0.9500
C23 N3 1.357(11)
C23 C24 1.427(13)
C24 C29 1.415(14)
C24 C25 1.422(12)
C25 C26 1.349(14)
C25 H25 0.9500
C26 C27 1.418(16)
C26 H26 0.9500
C27 C28 1.359(14)
C27 H27 0.9500
C28 C29 1.423(14)
C28 H28 0.9500
C29 N4 1.364(12)
C30 N4 1.282(13)
C30 N3 1.366(12)
C30 H30 0.9500
C31 C40 1.379(13)
C31 C32 1.399(13)
C31 H31 0.9500
C32 C33 1.353(13)
C32 H32 0.9500
C33 C34 1.424(15)
C33 H33 0.9500
C34 C35 1.424(14)
C34 C39 1.439(14)
C35 C36 1.37(2)
C35 H35 0.9500
C36 C37 1.409(18)
C36 H36 0.9500
C37 C38 1.371(15)
C37 H37 0.9500
C38 C39 1.396(14)
C38 H38 0.9500
C39 C40 1.438(13)
C40 P1 1.831(10)
C41 C50 1.377(16)
C41 C42 1.380(16)
C41 H41 0.9500
C42 C43 1.402(18)
C42 H42 0.9500
C43 C44 1.354(18)
C43 H43 0.9500
C44 C45 1.414(17)
C44 H44 0.9500
C45 C46 1.422(16)
C45 C50 1.446(15)
C46 C47 1.362(15)
C46 H46 0.9500
C47 C48 1.404(14)
C47 H47 0.9500
C48 C49 1.352(14)
C48 H48 0.9500
C49 C50 1.444(14)
C49 P1 1.824(9)
Ir1 N1 2.023(7)
Ir1 N3 2.039(7)
Ir1 S2 2.524(2)
Ir1 S1 2.529(2)
N2 H1WD 0.9732
O1W H1WD 0.8499
O1W H1WC 0.8500
F6' F4' 1.5036
P1 S1 2.014(4)
P1 S2 2.016(4)
